data_2222920
loop_
_publ_author_name
'Chen, Gang'
'Liu, Bin'
'Tang, Ying'
'Xu, Jingfang'

_publ_section_title
;
 3-Hydroxy-3-[(2-methylpropanoyl)methyl]indolin-2-one
;
_journal_coeditor_code WW2134
_journal_issue 8
_journal_name_full 'Acta Crystallographica Section E'
_journal_page_first o1723
_journal_paper_doi 10.1107/S1600536809024611
_journal_volume 65
_journal_year 2009
_chemical_formula_iupac 'C13 H15 N O3'
_chemical_formula_moiety 'C13 H15 N O3'
_chemical_formula_sum 'C13 H15 N O3'
_chemical_formula_weight 233.26
_chemical_name_systematic
;
3-Hydroxy-3-[(2-methylpropanoyl)methyl]indolin-2-one
;
_space_group_IT_number 14
_symmetry_cell_setting monoclinic
_symmetry_space_group_name_Hall '-P 2ybc'
_symmetry_space_group_name_H-M 'P 1 21/c 1'
_atom_sites_solution_hydrogens geom
_atom_sites_solution_primary direct
_atom_sites_solution_secondary difmap
_audit_creation_method SHELXL-97
_cell_angle_alpha 90.00
_cell_angle_beta 98.60(3)
_cell_angle_gamma 90.00
_cell_formula_units_Z 4
_cell_length_a 11.885(2)
_cell_length_b 5.9244(12)
_cell_length_c 16.695(3)
_cell_measurement_reflns_used 3113
_cell_measurement_temperature 293(2)
_cell_measurement_theta_max 27.4
_cell_measurement_theta_min 1.9
_cell_volume 1162.3(4)
_computing_cell_refinement 'SAINT (Bruker, 2002)'
_computing_data_collection 'SMART (Bruker, 2002)'
_computing_data_reduction 'SAINT (Bruker, 2002)'
_computing_molecular_graphics 'ORTEP-3 (Farrugia, 1997) and DIAMOND (Brandenburg, 1999)'
_computing_publication_material 'WinGX (Farrugia, 1999)'
_computing_structure_refinement 'SHELXL97 (Sheldrick, 2008)'
_computing_structure_solution 'SHELXS97 (Sheldrick, 2008)'
_diffrn_ambient_temperature 293(2)
_diffrn_measured_fraction_theta_full 0.962
_diffrn_measured_fraction_theta_max 0.962
_diffrn_measurement_device_type 'Bruker SMART CCD area-detector'
_diffrn_measurement_method '\f and \w'
_diffrn_radiation_monochromator graphite
_diffrn_radiation_source 'fine-focus sealed tube'
_diffrn_radiation_type MoK\a
_diffrn_radiation_wavelength 0.71073
_diffrn_reflns_av_R_equivalents 0.0283
_diffrn_reflns_av_sigmaI/netI 0.0314
_diffrn_reflns_limit_h_max 14
_diffrn_reflns_limit_h_min -15
_diffrn_reflns_limit_k_max 7
_diffrn_reflns_limit_k_min -7
_diffrn_reflns_limit_l_max 15
_diffrn_reflns_limit_l_min -21
_diffrn_reflns_number 8623
_diffrn_reflns_theta_full 27.50
_diffrn_reflns_theta_max 27.50
_diffrn_reflns_theta_min 1.73
_diffrn_standards_number 0
_exptl_absorpt_coefficient_mu 0.095
_exptl_absorpt_correction_T_max 0.9850
_exptl_absorpt_correction_T_min 0.9448
_exptl_absorpt_correction_type multi-scan
_exptl_absorpt_process_details '(SADABS; Sheldrick, 2005)'
_exptl_crystal_colour colorless
_exptl_crystal_density_diffrn 1.333
_exptl_crystal_density_method 'not measured'
_exptl_crystal_description block
_exptl_crystal_F_000 496
_exptl_crystal_size_max 0.23
_exptl_crystal_size_mid 0.18
_exptl_crystal_size_min 0.15
_refine_diff_density_max 0.239
_refine_diff_density_min -0.222
_refine_ls_extinction_coef 0.018(4)
_refine_ls_extinction_expression
;
Fc^*^=kFc[1+0.001xFc^2^\l^3^/sin(2\q)]^-1/4^'
;
_refine_ls_extinction_method SHELXL
_refine_ls_goodness_of_fit_ref 1.090
_refine_ls_hydrogen_treatment constr
_refine_ls_matrix_type full
_refine_ls_number_parameters 155
_refine_ls_number_reflns 2577
_refine_ls_number_restraints 0
_refine_ls_restrained_S_all 1.090
_refine_ls_R_factor_all 0.0613
_refine_ls_R_factor_gt 0.0452
_refine_ls_shift/su_max 0.000
_refine_ls_shift/su_mean 0.000
_refine_ls_structure_factor_coef Fsqd
_refine_ls_weighting_details 'calc w=1/[\s^2^(Fo^2^)+(0.0562P)^2^+0.2707P] where P=(Fo^2^+2Fc^2^)/3'
_refine_ls_weighting_scheme calc
_refine_ls_wR_factor_gt 0.1438
_refine_ls_wR_factor_ref 0.1612
_reflns_number_gt 1902
_reflns_number_total 2577
_reflns_threshold_expression I>2\s(I)
_cod_data_source_file ww2134.cif
_cod_data_source_block I
_cod_original_cell_volume 1162.3(5)
_cod_original_sg_symbol_H-M 'P 21/c'
_cod_database_code 2222920
_cod_database_fobs_code 2222920

loop_
_symmetry_equiv_pos_as_xyz
'x, y, z'
'-x, y+1/2, -z+1/2'
'-x, -y, -z'
'x, -y-1/2, z-1/2'

loop_
_atom_site_type_symbol
_atom_site_label
_atom_site_fract_x
_atom_site_fract_y
_atom_site_fract_z
_atom_site_U_iso_or_equiv
_atom_site_adp_type
_atom_site_calc_flag
_atom_site_refinement_flags
_atom_site_occupancy
_atom_site_disorder_assembly
_atom_site_disorder_group
O O2 0.57929(9) 0.14669(16) 0.55228(6) 0.0335(3) Uani d . 1 . .
H H2A 0.5183 0.2128 0.5411 0.050 Uiso calc R 1 . .
O O1 0.62325(9) 0.59992(19) 0.48205(6) 0.0368(3) Uani d . 1 . .
N N1 0.60709(11) 0.6720(2) 0.61556(8) 0.0324(3) Uani d . 1 . .
H H1A 0.5830 0.8088 0.6103 0.039 Uiso calc R 1 . .
O O3 0.87069(11) 0.5445(2) 0.61665(9) 0.0542(4) Uani d . 1 . .
C C1 0.63221(12) 0.5435(2) 0.55343(9) 0.0292(4) Uani d . 1 . .
C C8 0.66420(12) 0.3373(2) 0.67659(9) 0.0278(4) Uani d . 1 . .
C C9 0.77543(13) 0.2149(3) 0.56337(10) 0.0320(4) Uani d . 1 . .
H H9A 0.7868 0.0611 0.5829 0.038 Uiso calc R 1 . .
H H9B 0.7679 0.2105 0.5047 0.038 Uiso calc R 1 . .
C C10 0.87990(14) 0.3519(3) 0.59554(10) 0.0347(4) Uani d . 1 . .
C C7 0.62536(13) 0.5539(2) 0.69000(9) 0.0289(4) Uani d . 1 . .
C C2 0.66509(12) 0.3034(2) 0.58702(9) 0.0276(4) Uani d . 1 . .
C C3 0.69101(13) 0.1899(3) 0.74041(9) 0.0322(4) Uani d . 1 . .
H H3A 0.7185 0.0462 0.7320 0.039 Uiso calc R 1 . .
C C6 0.61006(14) 0.6260(3) 0.76617(10) 0.0351(4) Uani d . 1 . .
H H6A 0.5832 0.7702 0.7746 0.042 Uiso calc R 1 . .
C C4 0.67614(14) 0.2602(3) 0.81790(10) 0.0383(4) Uani d . 1 . .
H H4A 0.6931 0.1621 0.8615 0.046 Uiso calc R 1 . .
C C5 0.63660(14) 0.4736(3) 0.83018(10) 0.0381(4) Uani d . 1 . .
H H5A 0.6273 0.5176 0.8823 0.046 Uiso calc R 1 . .
C C11 0.99369(15) 0.2365(3) 0.59805(12) 0.0500(5) Uani d . 1 . .
H H11A 0.9932 0.1539 0.5471 0.060 Uiso calc R 1 . .
C C12 1.0100(2) 0.0663(4) 0.66754(18) 0.0843(9) Uani d . 1 . .
H H12A 0.9472 -0.0375 0.6614 0.126 Uiso calc R 1 . .
H H12B 1.0133 0.1446 0.7182 0.126 Uiso calc R 1 . .
H H12C 1.0796 -0.0153 0.6667 0.126 Uiso calc R 1 . .
C C13 1.09104(19) 0.4058(5) 0.60623(16) 0.0752(7) Uani d . 1 . .
H H13A 1.0797 0.5089 0.5614 0.113 Uiso calc R 1 . .
H H13B 1.1617 0.3271 0.6065 0.113 Uiso calc R 1 . .
H H13C 1.0931 0.4880 0.6560 0.113 Uiso calc R 1 . .

loop_
_atom_site_aniso_label
_atom_site_aniso_U_11
_atom_site_aniso_U_22
_atom_site_aniso_U_33
_atom_site_aniso_U_12
_atom_site_aniso_U_13
_atom_site_aniso_U_23
O2 0.0286(6) 0.0262(6) 0.0431(7) -0.0024(4) -0.0035(5) -0.0012(4)
O1 0.0390(7) 0.0385(7) 0.0323(6) 0.0007(5) 0.0031(5) 0.0073(5)
N1 0.0381(8) 0.0242(6) 0.0349(8) 0.0044(5) 0.0053(6) 0.0016(5)
O3 0.0401(8) 0.0400(8) 0.0817(10) -0.0055(5) 0.0068(7) -0.0124(7)
C1 0.0247(8) 0.0269(8) 0.0353(9) -0.0018(6) 0.0021(6) 0.0021(6)
C8 0.0247(8) 0.0271(8) 0.0317(8) -0.0010(6) 0.0044(6) 0.0004(6)
C9 0.0290(8) 0.0312(8) 0.0352(8) 0.0019(6) 0.0025(6) -0.0032(6)
C10 0.0325(9) 0.0390(9) 0.0334(9) -0.0020(7) 0.0074(7) -0.0007(7)
C7 0.0252(8) 0.0283(8) 0.0332(8) -0.0003(6) 0.0041(6) 0.0025(6)
C2 0.0263(8) 0.0253(8) 0.0300(8) -0.0016(6) 0.0002(6) -0.0015(6)
C3 0.0324(9) 0.0277(8) 0.0360(9) 0.0022(6) 0.0034(7) 0.0036(6)
C6 0.0346(9) 0.0301(9) 0.0415(9) 0.0009(6) 0.0085(7) -0.0054(7)
C4 0.0377(10) 0.0429(10) 0.0333(9) -0.0001(7) 0.0022(7) 0.0066(7)
C5 0.0340(9) 0.0512(11) 0.0298(8) -0.0023(7) 0.0071(6) -0.0045(7)
C11 0.0313(10) 0.0610(12) 0.0566(12) 0.0022(8) 0.0033(8) -0.0117(10)
C12 0.0569(15) 0.0593(14) 0.127(2) 0.0053(11) -0.0164(14) 0.0254(15)
C13 0.0335(12) 0.1033(19) 0.0886(18) -0.0095(12) 0.0084(11) 0.0082(15)

loop_
_atom_type_symbol
_atom_type_description
_atom_type_scat_dispersion_real
_atom_type_scat_dispersion_imag
_atom_type_scat_source
C C 0.0033 0.0016 'International Tables Vol C Tables 4.2.6.8 and 6.1.1.4'
H H 0.0000 0.0000 'International Tables Vol C Tables 4.2.6.8 and 6.1.1.4'
N N 0.0061 0.0033 'International Tables Vol C Tables 4.2.6.8 and 6.1.1.4'
O O 0.0106 0.0060 'International Tables Vol C Tables 4.2.6.8 and 6.1.1.4'

loop_
_geom_angle_atom_site_label_1
_geom_angle_atom_site_label_2
_geom_angle_atom_site_label_3
_geom_angle_site_symmetry_1
_geom_angle_site_symmetry_3
_geom_angle
_geom_angle_publ_flag
C2 O2 H2A . . 109.5 ?
C1 N1 C7 . . 111.85(12) ?
C1 N1 H1A . . 124.1 ?
C7 N1 H1A . . 124.1 ?
O1 C1 N1 . . 126.39(14) ?
O1 C1 C2 . . 125.40(14) ?
N1 C1 C2 . . 108.04(13) ?
C3 C8 C7 . . 120.23(14) ?
C3 C8 C2 . . 130.26(14) ?
C7 C8 C2 . . 109.47(12) ?
C10 C9 C2 . . 114.65(13) ?
C10 C9 H9A . . 108.6 ?
C2 C9 H9A . . 108.6 ?
C10 C9 H9B . . 108.6 ?
C2 C9 H9B . . 108.6 ?
H9A C9 H9B . . 107.6 ?
O3 C10 C11 . . 122.77(15) ?
O3 C10 C9 . . 120.45(15) ?
C11 C10 C9 . . 116.77(14) ?
C6 C7 C8 . . 121.75(14) ?
C6 C7 N1 . . 129.26(14) ?
C8 C7 N1 . . 108.99(13) ?
O2 C2 C8 . . 112.10(12) ?
O2 C2 C9 . . 105.10(11) ?
C8 C2 C9 . . 115.95(12) ?
O2 C2 C1 . . 108.68(11) ?
C8 C2 C1 . . 101.33(11) ?
C9 C2 C1 . . 113.69(13) ?
C8 C3 C4 . . 118.76(15) ?
C8 C3 H3A . . 120.6 ?
C4 C3 H3A . . 120.6 ?
C7 C6 C5 . . 117.29(15) ?
C7 C6 H6A . . 121.4 ?
C5 C6 H6A . . 121.4 ?
C5 C4 C3 . . 120.42(15) ?
C5 C4 H4A . . 119.8 ?
C3 C4 H4A . . 119.8 ?
C4 C5 C6 . . 121.53(15) ?
C4 C5 H5A . . 119.2 ?
C6 C5 H5A . . 119.2 ?
C13 C11 C10 . . 111.69(16) ?
C13 C11 C12 . . 111.02(18) ?
C10 C11 C12 . . 109.35(17) ?
C13 C11 H11A . . 108.2 ?
C10 C11 H11A . . 108.2 ?
C12 C11 H11A . . 108.2 ?
C11 C12 H12A . . 109.5 ?
C11 C12 H12B . . 109.5 ?
H12A C12 H12B . . 109.5 ?
C11 C12 H12C . . 109.5 ?
H12A C12 H12C . . 109.5 ?
H12B C12 H12C . . 109.5 ?
C11 C13 H13A . . 109.5 ?
C11 C13 H13B . . 109.5 ?
H13A C13 H13B . . 109.5 ?
C11 C13 H13C . . 109.5 ?
H13A C13 H13C . . 109.5 ?
H13B C13 H13C . . 109.5 ?

loop_
_geom_bond_atom_site_label_1
_geom_bond_atom_site_label_2
_geom_bond_site_symmetry_2
_geom_bond_distance
_geom_bond_publ_flag
O2 C2 . 1.4356(16) ?
O2 H2A . 0.8200 ?
O1 C1 . 1.2270(18) ?
N1 C1 . 1.355(2) ?
N1 C7 . 1.4144(19) ?
N1 H1A . 0.8600 ?
O3 C10 . 1.204(2) ?
C1 C2 . 1.557(2) ?
C8 C3 . 1.378(2) ?
C8 C7 . 1.393(2) ?
C8 C2 . 1.510(2) ?
C9 C10 . 1.513(2) ?
C9 C2 . 1.518(2) ?
C9 H9A . 0.9700 ?
C9 H9B . 0.9700 ?
C10 C11 . 1.511(2) ?
C7 C6 . 1.379(2) ?
C3 C4 . 1.395(2) ?
C3 H3A . 0.9300 ?
C6 C5 . 1.399(2) ?
C6 H6A . 0.9300 ?
C4 C5 . 1.375(3) ?
C4 H4A . 0.9300 ?
C5 H5A . 0.9300 ?
C11 C13 . 1.522(3) ?
C11 C12 . 1.527(3) ?
C11 H11A . 0.9800 ?
C12 H12A . 0.9600 ?
C12 H12B . 0.9600 ?
C12 H12C . 0.9600 ?
C13 H13A . 0.9600 ?
C13 H13B . 0.9600 ?
C13 H13C . 0.9600 ?

loop_
_geom_hbond_atom_site_label_D
_geom_hbond_atom_site_label_H
_geom_hbond_atom_site_label_A
_geom_hbond_site_symmetry_A
_geom_hbond_distance_DH
_geom_hbond_distance_HA
_geom_hbond_distance_DA
_geom_hbond_angle_DHA
N1 H1A O2 1_565 0.86 2.22 3.0049(18) 151
O2 H2A O1 3_666 0.82 2.00 2.8220(17) 175

loop_
_cod_related_entry_id
_cod_related_entry_database
_cod_related_entry_code
1 ChemSpider 2393131
